data_4064766
loop_
_publ_author_name
'Ferrer, Montserrat'
'Guti\'errez, Albert'
'Mounir, Mounia'
'Rodr\'iguez, Laura'
'Rossell, Oriol'
'Font-Bardia, Merc\`e'
'G\'omez-Sal, Pilar'
'Mart\'in, Avelino'
'Solans, Xavier'

_publ_section_title
;
 Design and Synthesis of Polytopic Metalloligands Based on Fluoroaryl
 Gold(I) Organometallic Compounds
;
_journal_issue 12
_journal_name_full Organometallics
_journal_page_first 3419
_journal_paper_doi 10.1021/om200318c
_journal_volume 30
_journal_year 2011
_chemical_compound_source 'synthesis as described'
_chemical_formula_moiety 'C97 H64 Au4 F16 N4 P4'
_chemical_formula_sum 'C97 H64 Au4 F16 N4 P4'
_chemical_formula_weight 2501.27
_chemical_name_systematic
;
 ?
;
_space_group_IT_number 88
_symmetry_cell_setting tetragonal
_symmetry_Int_Tables_number 88
_symmetry_space_group_name_Hall 'I 4bw -1bw'
_symmetry_space_group_name_H-M 'I 41/a :1'
_atom_sites_solution_hydrogens geom
_atom_sites_solution_primary direct
_atom_sites_solution_secondary difmap
_audit_conform_dict_location ftp://ftp.iucr.org/pub/cif_core.dic
_audit_conform_dict_name cif_core.dic
_audit_conform_dict_version 2.4
_audit_creation_date 2010-12-29T17:46:47-00:00
_audit_creation_method 'WinGX routine CIF_UPDATE'
_cell_angle_alpha 90
_cell_angle_beta 90
_cell_angle_gamma 90
_cell_formula_units_Z 4
_cell_length_a 14.9845(19)
_cell_length_b 14.9845(20)
_cell_length_c 46.536(10)
_cell_measurement_reflns_used 500
_cell_measurement_temperature 200(2)
_cell_measurement_theta_max 22
_cell_measurement_theta_min 4
_cell_measurement_wavelength 0.71073
_cell_volume 10449(3)
_computing_cell_refinement 'Dirax/lsq (Duisenberg & Schreurs, 1989-2000)'
_computing_data_collection 'Collect (Nonius BV, 1997-2000)'
_computing_data_reduction 'EvalCCD (Duisenberg & Schreurs 1990-2000)'
_computing_molecular_graphics 'Ortep-3 for Windows (Farrugia, 1997)'
_computing_publication_material 'WinGX publication routines (Farrugia, 1999)'
_computing_structure_refinement 'SHELXL-97 (Sheldrick, 2008)'
_computing_structure_solution 'SHELXS-97 (Sheldrick, 2008)'
_diffrn_ambient_temperature 200(2)
_diffrn_detector 'CCD plate'
_diffrn_detector_area_resol_mean 9
_diffrn_measured_fraction_theta_full 0.925
_diffrn_measured_fraction_theta_max 0.925
_diffrn_measurement_device '95mm CCD camera on \k-goniostat'
_diffrn_measurement_device_type KappaCCD
_diffrn_measurement_method 'CCD rotation images, thick slices'
_diffrn_orient_matrix_type X=UH
_diffrn_orient_matrix_UB_11 0.01
_diffrn_orient_matrix_UB_12 0
_diffrn_orient_matrix_UB_13 0
_diffrn_orient_matrix_UB_21 0
_diffrn_orient_matrix_UB_22 0.01
_diffrn_orient_matrix_UB_23 0
_diffrn_orient_matrix_UB_31 0
_diffrn_orient_matrix_UB_32 0
_diffrn_orient_matrix_UB_33 0.01
_diffrn_radiation_monochromator graphite
_diffrn_radiation_probe x-ray
_diffrn_radiation_type MoK\a
_diffrn_radiation_wavelength 0.71073
_diffrn_reflns_av_R_equivalents 0.0784
_diffrn_reflns_av_unetI/netI 0.1055
_diffrn_reflns_limit_h_max 19
_diffrn_reflns_limit_h_min -19
_diffrn_reflns_limit_k_max 18
_diffrn_reflns_limit_k_min -19
_diffrn_reflns_limit_l_max 60
_diffrn_reflns_limit_l_min 0
_diffrn_reflns_number 101976
_diffrn_reflns_reduction_process
;
 Scaled and merged with Sortav
 R.H. Blessing, (1987) Cryst. Rev. 1, 3-58
 R.H. Blessing, (1989) J. Appl. Cryst. 22, 396-397
;
_diffrn_reflns_theta_full 27.61
_diffrn_reflns_theta_max 27.61
_diffrn_reflns_theta_min 3.07
_diffrn_source 'Enraf Nonius FR590'
_exptl_absorpt_coefficient_mu 5.731
_exptl_absorpt_correction_T_max 0.416
_exptl_absorpt_correction_T_min 0.189
_exptl_absorpt_correction_type sphere
_exptl_absorpt_process_details
;
 R.H. Blessing, Acta Cryst. (1995), A51, 33-38
;
_exptl_crystal_colour colourless
_exptl_crystal_density_diffrn 1.59
_exptl_crystal_density_method 'not measured'
_exptl_crystal_description prism
_exptl_crystal_F_000 4776
_exptl_crystal_size_max 0.3
_exptl_crystal_size_mid 0.2
_exptl_crystal_size_min 0.2
_platon_squeeze_details
;Three ethyl ether molecules crystallized with each molecule of compound MF2,
solvent molecules presented severe disorder and it was not possible to get
a sensible chemical model, so squeeze procedure was used to remove their
contribution to the structure factors.
;
_refine_diff_density_max 1.397
_refine_diff_density_min -1.241
_refine_diff_density_rms 0.164
_refine_ls_abs_structure_details 'Flack H D (1983), Acta Cryst. A39, 876-881'
_refine_ls_abs_structure_Flack 10(10)
_refine_ls_extinction_method none
_refine_ls_goodness_of_fit_ref 0.938
_refine_ls_hydrogen_treatment constr
_refine_ls_matrix_type full
_refine_ls_number_parameters 282
_refine_ls_number_reflns 5629
_refine_ls_number_restraints 0
_refine_ls_restrained_S_all 0.938
_refine_ls_R_factor_all 0.089
_refine_ls_R_factor_gt 0.0479
_refine_ls_shift/su_max 0.006
_refine_ls_shift/su_mean 0
_refine_ls_structure_factor_coef Fsqd
_refine_ls_weighting_details 'calc w=1/[\s^2^(Fo^2^)+(0.0486P)^2^+0.0000P] where P=(Fo^2^+2Fc^2^)/3'
_refine_ls_weighting_scheme calc
_refine_ls_wR_factor_gt 0.0992
_refine_ls_wR_factor_ref 0.1075
_reflns_number_gt 3519
_reflns_number_total 5629
_reflns_threshold_expression >2\s(I)
_cod_data_source_file om200318c_si_001.cif
_cod_data_source_block compound_19_
_cod_original_sg_symbol_H-M 'I 41/a:1'
_cod_database_code 4064766

loop_
_symmetry_equiv_pos_as_xyz
'x, y, z'
'-x, -y+1/2, -z+1/4'
'-x+1/2, -y+1/2, z+1/2'
'x+1/2, y, -z+3/4'
'y+1/2, -x+1/2, -z+1/2'
'y+1/2, -x, z+3/4'
'-y, x+1/2, z+1/4'
'-y, x, -z'
'x+1/2, y+1/2, z+1/2'
'-x+1/2, -y+1, -z+3/4'
'-x+1, -y+1, z+1'
'x+1, y+1/2, -z+5/4'
'y+1, -x+1, -z+1'
'y+1, -x+1/2, z+5/4'
'-y+1/2, x+1, z+3/4'
'-y+1/2, x+1/2, -z+1/2'

loop_
_atom_site_label
_atom_site_type_symbol
_atom_site_fract_x
_atom_site_fract_y
_atom_site_fract_z
_atom_site_U_iso_or_equiv
_atom_site_adp_type
_atom_site_occupancy
_atom_site_symmetry_multiplicity
_atom_site_calc_flag
_atom_site_refinement_flags
C1 C 0.5 0.5 0 0.024(3) Uani 1 4 d S
C2 C 0.4509(4) 0.5717(4) 0.01880(13) 0.0273(14) Uani 1 1 d .
H2A H 0.4031 0.5411 0.0288 0.033 Uiso 1 1 calc R
H2B H 0.4228 0.6133 0.0056 0.033 Uiso 1 1 calc R
C3 C 0.4237(4) 0.7043(4) 0.06360(13) 0.0320(15) Uani 1 1 d .
C4 C 0.4518(5) 0.7631(5) 0.08587(16) 0.054(2) Uani 1 1 d .
H4 H 0.5119 0.7679 0.0906 0.064 Uiso 1 1 calc R
C5 C 0.3887(6) 0.8128(5) 0.10035(16) 0.063(2) Uani 1 1 d .
H5 H 0.4072 0.8528 0.1144 0.076 Uiso 1 1 calc R
C6 C 0.2995(5) 0.8049(5) 0.09448(17) 0.059(2) Uani 1 1 d .
H6 H 0.2582 0.8381 0.1049 0.071 Uiso 1 1 calc R
C7 C 0.2707(5) 0.7477(5) 0.07312(16) 0.053(2) Uani 1 1 d .
H7 H 0.2101 0.7431 0.0691 0.063 Uiso 1 1 calc R
C8 C 0.3319(4) 0.6965(4) 0.05733(15) 0.0433(18) Uani 1 1 d .
H8 H 0.3123 0.658 0.043 0.052 Uiso 1 1 calc R
C9 C 0.5754(5) 0.7209(4) 0.02526(14) 0.0415(18) Uani 1 1 d .
C10 C 0.5337(6) 0.7782(5) 0.00574(15) 0.055(2) Uani 1 1 d .
H10 H 0.4721 0.7764 0.0033 0.066 Uiso 1 1 calc R
C11 C 0.5853(8) 0.8380(5) -0.01012(19) 0.081(3) Uani 1 1 d .
H11 H 0.5584 0.8755 -0.0235 0.097 Uiso 1 1 calc R
C12 C 0.6773(8) 0.8413(6) -0.0059(2) 0.094(4) Uani 1 1 d .
H12 H 0.7113 0.8805 -0.0168 0.113 Uiso 1 1 calc R
C13 C 0.7199(7) 0.7872(6) 0.0144(2) 0.083(3) Uani 1 1 d .
H13 H 0.781 0.7914 0.0177 0.099 Uiso 1 1 calc R
C14 C 0.6679(5) 0.7280(5) 0.02933(17) 0.057(2) Uani 1 1 d .
H14 H 0.6951 0.6909 0.0427 0.069 Uiso 1 1 calc R
C15 C 0.6853(4) 0.4870(4) 0.10280(15) 0.0383(17) Uani 1 1 d .
C16 C 0.7736(5) 0.4911(5) 0.09672(19) 0.059(2) Uani 1 1 d .
C17 C 0.8367(5) 0.4452(6) 0.1123(3) 0.080(3) Uani 1 1 d .
C18 C 0.8155(6) 0.3892(6) 0.1354(2) 0.069(3) Uani 1 1 d .
C19 C 0.7239(6) 0.3832(5) 0.14102(17) 0.062(2) Uani 1 1 d .
C20 C 0.6625(5) 0.4326(5) 0.12557(17) 0.051(2) Uani 1 1 d .
C21 C 0.8855(6) 0.3377(7) 0.1526(2) 0.097(4) Uani 1 1 d .
C22 C 0.9533(12) 0.3813(10) 0.1642(5) 0.317(16) Uani 1 1 d .
H22 H 0.9597 0.4425 0.1617 0.38 Uiso 1 1 calc R
C23 C 1.0175(12) 0.3306(12) 0.1810(6) 0.322(16) Uani 1 1 d .
H23 H 1.0614 0.3625 0.1907 0.386 Uiso 1 1 calc R
C24 C 0.9499(9) 0.2065(10) 0.1742(4) 0.170(7) Uani 1 1 d .
H24 H 0.9435 0.1459 0.178 0.204 Uiso 1 1 calc R
C25 C 0.8829(8) 0.2531(8) 0.1580(3) 0.128(5) Uani 1 1 d .
H25 H 0.8347 0.2204 0.1511 0.154 Uiso 1 1 calc R
Au1 Au 0.595712(16) 0.557279(16) 0.077368(5) 0.03343(12) Uani 1 1 d .
F11 F 0.8039(3) 0.5428(4) 0.07467(12) 0.0978(19) Uani 1 1 d .
F12 F 0.9264(3) 0.4515(4) 0.10318(17) 0.140(3) Uani 1 1 d .
F13 F 0.6954(3) 0.3293(4) 0.16313(12) 0.106(2) Uani 1 1 d .
F14 F 0.5754(3) 0.4220(3) 0.13299(11) 0.0817(17) Uani 1 1 d .
N1 N 1.0182(8) 0.2483(9) 0.1835(3) 0.168(5) Uani 1 1 d .
P1 P 0.51052(11) 0.63893(10) 0.04574(3) 0.0296(4) Uani 1 1 d .

loop_
_atom_site_aniso_label
_atom_site_aniso_U_11
_atom_site_aniso_U_22
_atom_site_aniso_U_33
_atom_site_aniso_U_23
_atom_site_aniso_U_13
_atom_site_aniso_U_12
C1 0.027(4) 0.027(4) 0.019(6) 0 0 0
C2 0.031(3) 0.028(3) 0.023(3) 0.006(3) 0.003(3) -0.001(3)
C3 0.048(4) 0.026(3) 0.022(3) 0.000(3) -0.001(3) 0.001(3)
C4 0.058(5) 0.056(5) 0.047(5) -0.026(4) -0.010(4) 0.008(4)
C5 0.074(6) 0.068(6) 0.047(5) -0.035(5) 0.001(5) 0.018(5)
C6 0.067(6) 0.056(5) 0.054(5) -0.018(5) -0.001(5) 0.023(4)
C7 0.052(5) 0.048(5) 0.057(5) -0.007(4) 0.010(4) 0.014(4)
C8 0.051(5) 0.041(4) 0.038(4) -0.009(4) 0.002(4) 0.004(3)
C9 0.060(5) 0.036(4) 0.028(4) -0.005(3) 0.010(4) -0.010(4)
C10 0.083(6) 0.038(4) 0.043(4) 0.007(4) -0.003(5) -0.011(4)
C11 0.144(10) 0.040(5) 0.058(6) 0.011(5) 0.003(7) -0.009(6)
C12 0.132(10) 0.059(7) 0.091(9) -0.028(6) 0.056(8) -0.053(7)
C13 0.096(8) 0.067(6) 0.084(8) -0.013(6) 0.041(7) -0.038(6)
C14 0.062(5) 0.052(5) 0.058(5) -0.009(4) 0.018(5) -0.020(4)
C15 0.037(4) 0.039(4) 0.039(4) -0.004(4) -0.017(4) 0.011(3)
C16 0.033(5) 0.062(5) 0.081(7) 0.013(5) -0.011(5) -0.009(4)
C17 0.031(5) 0.066(6) 0.144(10) 0.005(6) -0.024(6) -0.015(4)
C18 0.053(6) 0.074(6) 0.080(7) 0.000(6) -0.025(5) 0.004(5)
C19 0.066(6) 0.075(6) 0.047(5) 0.011(5) -0.007(5) 0.019(5)
C20 0.033(4) 0.071(5) 0.051(5) 0.008(5) -0.003(4) 0.020(4)
C21 0.066(6) 0.080(7) 0.145(11) 0.016(7) -0.065(7) 0.013(5)
C22 0.28(2) 0.156(14) 0.52(4) -0.031(18) -0.35(3) 0.064(15)
C23 0.26(2) 0.133(14) 0.58(4) -0.08(2) -0.32(3) 0.059(15)
C24 0.114(11) 0.129(12) 0.27(2) 0.021(12) -0.101(12) 0.006(9)
C25 0.132(10) 0.100(9) 0.152(12) 0.023(9) -0.079(9) 0.033(8)
Au1 0.03519(18) 0.03727(18) 0.02783(16) -0.00517(12) -0.00413(12) 0.00249(12)
F11 0.053(3) 0.102(4) 0.138(5) 0.057(4) 0.017(3) -0.001(3)
F12 0.029(3) 0.139(5) 0.252(9) 0.075(5) -0.014(4) -0.014(3)
F13 0.083(4) 0.154(5) 0.082(4) 0.068(4) 0.013(3) 0.048(4)
F14 0.048(3) 0.119(4) 0.079(4) 0.054(3) 0.016(3) 0.030(3)
N1 0.109(8) 0.121(9) 0.276(15) -0.011(11) -0.100(10) 0.041(8)
P1 0.0375(10) 0.0273(9) 0.0238(9) -0.0021(8) 0.0011(8) -0.0003(7)

loop_
_atom_type_symbol
_atom_type_description
_atom_type_scat_dispersion_real
_atom_type_scat_dispersion_imag
_atom_type_scat_source
C C 0.0033 0.0016 'International Tables Vol C Tables 4.2.6.8 and 6.1.1.4'
H H 0 0 'International Tables Vol C Tables 4.2.6.8 and 6.1.1.4'
Au Au -2.0133 8.8022 'International Tables Vol C Tables 4.2.6.8 and 6.1.1.4'
F F 0.0171 0.0103 'International Tables Vol C Tables 4.2.6.8 and 6.1.1.4'
N N 0.0061 0.0033 'International Tables Vol C Tables 4.2.6.8 and 6.1.1.4'
P P 0.1023 0.0942 'International Tables Vol C Tables 4.2.6.8 and 6.1.1.4'

loop_
_geom_angle_atom_site_label_1
_geom_angle_atom_site_label_2
_geom_angle_atom_site_label_3
_geom_angle
_geom_angle_site_symmetry_1
_geom_angle_site_symmetry_3
C2 C1 C2 112.2(4) 13_454 8_655
C2 C1 C2 108.1(2) 13_454 .
C2 C1 C2 108.1(2) 8_655 .
C2 C1 C2 108.1(2) 13_454 11_554
C2 C1 C2 108.1(2) 8_655 11_554
C2 C1 C2 112.2(4) . 11_554
C1 C2 P1 121.8(3) . .
C8 C3 C4 119.3(6) . .
C8 C3 P1 123.7(5) . .
C4 C3 P1 116.9(5) . .
C5 C4 C3 119.2(7) . .
C6 C5 C4 121.6(7) . .
C5 C6 C7 120.1(7) . .
C6 C7 C8 120.8(7) . .
C7 C8 C3 118.9(6) . .
C14 C9 C10 118.9(7) . .
C14 C9 P1 120.3(6) . .
C10 C9 P1 120.8(6) . .
C11 C10 C9 119.4(8) . .
C12 C11 C10 119.7(9) . .
C11 C12 C13 121.8(9) . .
C14 C13 C12 117.3(10) . .
C13 C14 C9 122.9(9) . .
C16 C15 C20 115.4(6) . .
C16 C15 Au1 119.3(6) . .
C20 C15 Au1 125.3(5) . .
C15 C16 F11 120.5(7) . .
C15 C16 C17 122.6(8) . .
F11 C16 C17 116.9(7) . .
C16 C17 C18 123.3(8) . .
C16 C17 F12 117.5(9) . .
C18 C17 F12 119.2(8) . .
C17 C18 C19 113.8(8) . .
C17 C18 C21 123.2(9) . .
C19 C18 C21 122.9(9) . .
C20 C19 F13 119.8(7) . .
C20 C19 C18 121.4(8) . .
F13 C19 C18 118.8(7) . .
F14 C20 C19 116.4(7) . .
F14 C20 C15 120.1(6) . .
C19 C20 C15 123.5(7) . .
C25 C21 C22 115.3(10) . .
C25 C21 C18 125.2(10) . .
C22 C21 C18 119.4(10) . .
C21 C22 C23 118.0(14) . .
N1 C23 C22 125.2(15) . .
N1 C24 C25 120.0(13) . .
C21 C25 C24 123.9(12) . .
C15 Au1 P1 173.3(2) . .
C15 Au1 Au1 107.10(19) . 11_554
P1 Au1 Au1 78.28(4) . 11_554
C23 N1 C24 116.8(13) . .
C3 P1 C9 104.8(3) . .
C3 P1 C2 104.9(3) . .
C9 P1 C2 105.7(3) . .
C3 P1 Au1 112.9(2) . .
C9 P1 Au1 113.2(2) . .
C2 P1 Au1 114.48(19) . .

loop_
_geom_bond_atom_site_label_1
_geom_bond_atom_site_label_2
_geom_bond_distance
_geom_bond_site_symmetry_2
C1 C2 1.569(6) 13_454
C1 C2 1.569(6) 8_655
C1 C2 1.569(6) .
C1 C2 1.569(6) 11_554
C2 P1 1.840(6) .
C3 C8 1.411(8) .
C3 C4 1.424(9) .
C3 P1 1.828(6) .
C4 C5 1.380(9) .
C5 C6 1.370(10) .
C6 C7 1.381(10) .
C7 C8 1.404(9) .
C9 C14 1.403(10) .
C9 C10 1.397(9) .
C9 P1 1.834(7) .
C10 C11 1.395(11) .
C11 C12 1.394(13) .
C12 C13 1.398(13) .
C13 C14 1.369(10) .
C15 C16 1.355(9) .
C15 C20 1.379(9) .
C15 Au1 2.076(6) .
C16 F11 1.364(9) .
C16 C17 1.377(11) .
C17 C18 1.399(12) .
C17 F12 1.413(9) .
C18 C19 1.400(11) .
C18 C21 1.527(11) .
C19 C20 1.383(10) .
C19 F13 1.376(9) .
C20 F14 1.360(8) .
C21 C25 1.295(12) .
C21 C22 1.322(14) .
C22 C23 1.455(19) .
C23 N1 1.239(17) .
C24 N1 1.274(14) .
C24 C25 1.437(14) .
Au1 P1 2.3007(17) .
Au1 Au1 3.3428(7) 11_554

loop_
_platon_squeeze_void_nr
_platon_squeeze_void_average_x
_platon_squeeze_void_average_y
_platon_squeeze_void_average_z
_platon_squeeze_void_volume
_platon_squeeze_void_count_electrons
_platon_squeeze_void_content
1 -0.005 -0.002 0.000 578 150 ' '
2 -0.005 0.497 0.250 578 150 ' '
3 -0.099 0.493 0.500 578 150 ' '
4 -0.099 -0.001 0.750 578 150 ' '
